data_7049678
loop_
_publ_author_name
'Xu, Xingyu'
'Zhang, Zengyu'
'Huang, Shiqing'
'Cao, Lei'
'Liu, Wei'
'Yan, Xiaoyu'

_publ_section_title
;
 4-Halo-1,2,3-triazolylidenes: stable carbenes featuring halogen bonding.
;
_journal_issue 20
_journal_name_full 'Dalton transactions (Cambridge, England : 2003)'
_journal_page_first 6931
_journal_page_last 6941
_journal_paper_doi 10.1039/c9dt01018a
_journal_volume 48
_journal_year 2019
_chemical_formula_moiety 'C52 H68 Au I2 N6, I'
_chemical_formula_sum 'C52 H68 Au I3 N6'
_chemical_formula_weight 1354.79
_space_group_crystal_system triclinic
_space_group_IT_number 2
_space_group_name_Hall '-P 1'
_space_group_name_H-M_alt 'P -1'
_symmetry_space_group_name_Hall '-P 1'
_symmetry_space_group_name_H-M 'P -1'
_atom_sites_solution_hydrogens geom
_atom_sites_solution_primary iterative
_audit_creation_date 2018-05-28
_audit_creation_method
;
Olex2 1.2
(compiled 2018.05.18 svn.r3508 for OlexSys, GUI svn.r5497)
;
_audit_update_record
;
2018-07-24 deposited with the CCDC.    2019-04-12 downloaded from the CCDC.
;
_cell_angle_alpha 82.676(2)
_cell_angle_beta 86.049(3)
_cell_angle_gamma 83.577(2)
_cell_formula_units_Z 2
_cell_length_a 10.8562(8)
_cell_length_b 14.3575(10)
_cell_length_c 21.5425(17)
_cell_measurement_reflns_used 9917
_cell_measurement_temperature 190(2)
_cell_measurement_theta_max 27.117
_cell_measurement_theta_min 2.492
_cell_volume 3304.4(4)
_computing_cell_refinement 'SAINT V8.38A (?, 2016)'
_computing_data_reduction 'SAINT V8.38A (?, 2016)'
_computing_molecular_graphics 'Olex2 (Dolomanov et al., 2009)'
_computing_publication_material 'Olex2 (Dolomanov et al., 2009)'
_computing_structure_refinement 'XL (Sheldrick, 2008)'
_computing_structure_solution 'ShelXT (Sheldrick, 2015)'
_diffrn_ambient_temperature 190.01
_diffrn_measured_fraction_theta_full 0.999
_diffrn_measured_fraction_theta_max 0.998
_diffrn_measurement_device_type 'Bruker APEX-II CCD'
_diffrn_measurement_method '\f and \w scans'
_diffrn_radiation_type MoK\a
_diffrn_radiation_wavelength 0.71073
_diffrn_reflns_av_R_equivalents 0.0468
_diffrn_reflns_av_unetI/netI 0.0486
_diffrn_reflns_Laue_measured_fraction_full 0.999
_diffrn_reflns_Laue_measured_fraction_max 0.998
_diffrn_reflns_limit_h_max 13
_diffrn_reflns_limit_h_min -13
_diffrn_reflns_limit_k_max 18
_diffrn_reflns_limit_k_min -18
_diffrn_reflns_limit_l_max 26
_diffrn_reflns_limit_l_min -27
_diffrn_reflns_number 54702
_diffrn_reflns_point_group_measured_fraction_full 0.999
_diffrn_reflns_point_group_measured_fraction_max 0.998
_diffrn_reflns_theta_full 25.242
_diffrn_reflns_theta_max 27.159
_diffrn_reflns_theta_min 2.247
_diffrn_standards_number 0
_exptl_absorpt_coefficient_mu 3.659
_exptl_absorpt_correction_T_max 0.7455
_exptl_absorpt_correction_T_min 0.6505
_exptl_absorpt_correction_type multi-scan
_exptl_absorpt_process_details
'SADABS-2016/2 (Bruker,2016/2) was used for absorption correction. wR2(int) was 0.0848 before and 0.0527 after correction. The Ratio of minimum to maximum transmission is 0.8726. The \l/2 correction factor is Not present.'
_exptl_crystal_colour 'clear light yellow'
_exptl_crystal_colour_lustre clear
_exptl_crystal_colour_modifier light
_exptl_crystal_colour_primary yellow
_exptl_crystal_density_diffrn 1.362
_exptl_crystal_description block
_exptl_crystal_F_000 1320
_exptl_crystal_size_max 0.24
_exptl_crystal_size_mid 0.23
_exptl_crystal_size_min 0.21
_exptl_transmission_factor_max 0.7455
_exptl_transmission_factor_min 0.6505
_refine_diff_density_max 3.124
_refine_diff_density_min -2.100
_refine_diff_density_rms 0.121
_refine_ls_extinction_method none
_refine_ls_goodness_of_fit_ref 1.027
_refine_ls_hydrogen_treatment constr
_refine_ls_matrix_type full
_refine_ls_number_parameters 575
_refine_ls_number_reflns 14630
_refine_ls_number_restraints 15
_refine_ls_restrained_S_all 1.029
_refine_ls_R_factor_all 0.0562
_refine_ls_R_factor_gt 0.0379
_refine_ls_shift/su_max 0.002
_refine_ls_shift/su_mean 0.000
_refine_ls_structure_factor_coef Fsqd
_refine_ls_weighting_details 'w=1/[\s^2^(Fo^2^)+(0.0368P)^2^+6.3979P] where P=(Fo^2^+2Fc^2^)/3'
_refine_ls_weighting_scheme calc
_refine_ls_wR_factor_gt 0.0821
_refine_ls_wR_factor_ref 0.0879
_reflns_Friedel_coverage 0.000
_reflns_number_gt 11713
_reflns_number_total 14630
_reflns_threshold_expression 'I > 2\s(I)'
_cod_data_source_file c9dt01018a2.cif
_cod_data_source_block mo_xxy20180125aui02_0m_a_sq
_cod_depositor_comments 'Adding full bibliography for 7049675--7049689.cif.'
_cod_database_code 7049678
_shelx_shelxl_version_number 2016/6
_shelx_space_group_comment
;
The symmetry employed for this shelxl refinement is uniquely defined
by the following loop, which should always be used as a source of
symmetry information in preference to the above space-group names.
They are only intended as comments.
;
_shelx_estimated_absorpt_t_max 0.514
_shelx_estimated_absorpt_t_min 0.474
_olex2_refinement_description
;
1. Fixed Uiso
 At 1.2 times of:
  All C(H) groups
 At 1.5 times of:
  All C(H,H,H) groups
2. Rigid bond restraints
 C23, C24, C23, C52
 with sigma for 1-2 distances of 0.001 and sigma for 1-3 distances of 0.002
3. Uiso/Uaniso restraints and constraints
Uanis(C24) \\sim Ueq, Uanis(C52) \\sim Ueq: with sigma of 0.001 and sigma for
terminal atoms of 0.001
4.a Ternary CH refined with riding coordinates:
 C11(H11), C14(H14), C23(H23), C25(H25), C34(H34), C37(H37), C46(H46), C49(H49)
4.b Aromatic/amide H refined with riding coordinates:
 C9(H9), C8(H8), C7(H7), C19(H19), C20(H20), C21(H21), C29(H29), C30(H30),
 C31(H31), C42(H42), C43(H43), C44(H44)
4.c Idealised Me refined as rotating group:
 C12(H12A,H12B,H12C), C13(H13A,H13B,H13C), C15(H15A,H15B,H15C), C16(H16A,H16B,
 H16C), C24(H24A,H24B,H24C), C26(H26A,H26B,H26C), C27(H27A,H27B,H27C), C35(H35A,
 H35B,H35C), C36(H36A,H36B,H36C), C38(H38A,H38B,H38C), C39(H39A,H39B,H39C),
 C47(H47A,H47B,H47C), C48(H48A,H48B,H48C), C50(H50A,H50B,H50C), C51(H51A,H51B,
 H51C), C52(H52A,H52B,H52C)
;
_olex2_submission_special_instructions 'No special instructions were received'

loop_
_space_group_symop_operation_xyz
'x, y, z'
'-x, -y, -z'

loop_
_atom_site_label
_atom_site_type_symbol
_atom_site_fract_x
_atom_site_fract_y
_atom_site_fract_z
_atom_site_U_iso_or_equiv
_atom_site_adp_type
_atom_site_occupancy
_atom_site_site_symmetry_order
_atom_site_calc_flag
_atom_site_refinement_flags_posn
_atom_site_refinement_flags_adp
Au1 Au 0.22528(2) 0.68277(2) 0.73510(2) 0.02154(5) Uani 1 1 d . .
I1 I 0.25006(3) 0.91067(2) 0.62377(2) 0.03217(8) Uani 1 1 d . .
N4 N 0.1433(3) 0.6204(3) 0.87208(16) 0.0244(8) Uani 1 1 d . .
C1 C 0.2884(4) 0.6927(3) 0.6443(2) 0.0228(9) Uani 1 1 d . .
I2 I 0.14911(3) 0.90949(2) 0.81328(2) 0.03165(8) Uani 1 1 d . .
N5 N 0.1117(3) 0.6497(3) 0.92807(17) 0.0264(8) Uani 1 1 d . .
C2 C 0.2933(4) 0.7734(3) 0.60238(19) 0.0228(9) Uani 1 1 d . .
N6 N 0.1099(3) 0.7424(3) 0.91659(16) 0.0251(8) Uani 1 1 d . .
C3 C 0.1636(4) 0.6910(3) 0.8246(2) 0.0239(10) Uani 1 1 d . .
I3 I 0.17787(5) 1.10844(3) 0.70860(2) 0.05908(13) Uani 1 1 d . .
N1 N 0.3285(3) 0.6225(3) 0.60804(16) 0.0226(8) Uani 1 1 d . .
C4 C 0.1402(4) 0.7712(3) 0.8554(2) 0.0246(10) Uani 1 1 d . .
C5 C 0.3540(5) 0.8030(3) 0.4857(2) 0.0280(10) Uani 1 1 d . .
N2 N 0.3571(3) 0.6532(3) 0.54778(16) 0.0243(8) Uani 1 1 d . .
C6 C 0.2519(5) 0.8261(4) 0.4486(2) 0.0364(12) Uani 1 1 d . .
N3 N 0.3345(3) 0.7462(3) 0.54547(16) 0.0235(8) Uani 1 1 d . .
C9 C 0.4868(6) 0.8800(4) 0.4096(3) 0.0483(15) Uani 1 1 d . .
H9 H 0.565956 0.899085 0.395407 0.058 Uiso 1 1 calc R .
C8 C 0.3899(7) 0.9040(4) 0.3718(2) 0.0519(16) Uani 1 1 d . .
H8 H 0.402936 0.938904 0.331771 0.062 Uiso 1 1 calc R .
C7 C 0.2743(6) 0.8787(4) 0.3904(2) 0.0468(15) Uani 1 1 d . .
H7 H 0.207931 0.897148 0.363385 0.056 Uiso 1 1 calc R .
C10 C 0.4731(5) 0.8281(3) 0.4685(2) 0.0336(11) Uani 1 1 d . .
C11 C 0.5812(5) 0.8033(4) 0.5107(2) 0.0396(12) Uani 1 1 d . .
H11 H 0.553612 0.760672 0.548263 0.048 Uiso 1 1 calc R .
C12 C 0.6917(6) 0.7522(6) 0.4785(3) 0.076(2) Uani 1 1 d . .
H12A H 0.757689 0.734603 0.507953 0.114 Uiso 1 1 calc GR .
H12B H 0.722071 0.793550 0.442335 0.114 Uiso 1 1 calc GR .
H12C H 0.666963 0.695083 0.464387 0.114 Uiso 1 1 calc GR .
C13 C 0.6206(7) 0.8914(5) 0.5335(4) 0.072(2) Uani 1 1 d . .
H13A H 0.684686 0.872889 0.563838 0.108 Uiso 1 1 calc GR .
H13B H 0.548565 0.925721 0.553417 0.108 Uiso 1 1 calc GR .
H13C H 0.653786 0.932211 0.497690 0.108 Uiso 1 1 calc GR .
C15 C 0.0821(7) 0.7296(5) 0.4272(4) 0.0665(19) Uani 1 1 d . .
H15A H 0.003943 0.706690 0.444993 0.100 Uiso 1 1 calc GR .
H15B H 0.145945 0.676053 0.424973 0.100 Uiso 1 1 calc GR .
H15C H 0.069892 0.762600 0.385056 0.100 Uiso 1 1 calc GR .
C14 C 0.1234(5) 0.7975(4) 0.4688(3) 0.0434(13) Uani 1 1 d . .
H14 H 0.127088 0.763898 0.512390 0.052 Uiso 1 1 calc R .
C16 C 0.0273(6) 0.8830(5) 0.4706(4) 0.073(2) Uani 1 1 d . .
H16A H -0.052418 0.862358 0.487839 0.109 Uiso 1 1 calc GR .
H16B H 0.017700 0.915100 0.427967 0.109 Uiso 1 1 calc GR .
H16C H 0.054822 0.926518 0.497010 0.109 Uiso 1 1 calc GR .
C17 C 0.3532(4) 0.5222(3) 0.6277(2) 0.0254(10) Uani 1 1 d . .
C18 C 0.2517(5) 0.4704(3) 0.6435(2) 0.0301(11) Uani 1 1 d . .
C19 C 0.2787(6) 0.3747(4) 0.6641(3) 0.0446(14) Uani 1 1 d . .
H19 H 0.212996 0.336477 0.675929 0.054 Uiso 1 1 calc R .
C20 C 0.4014(6) 0.3349(4) 0.6675(3) 0.0515(16) Uani 1 1 d . .
H20 H 0.418162 0.269508 0.681609 0.062 Uiso 1 1 calc R .
C21 C 0.4974(6) 0.3875(4) 0.6512(3) 0.0450(14) Uani 1 1 d . .
H21 H 0.580158 0.358039 0.653134 0.054 Uiso 1 1 calc R .
C22 C 0.4766(5) 0.4845(3) 0.6315(2) 0.0308(11) Uani 1 1 d . .
C23 C 0.5840(5) 0.5430(4) 0.6150(4) 0.0606(13) Uani 1 1 d . U
H23 H 0.549724 0.610831 0.607776 0.073 Uiso 1 1 calc R .
C24 C 0.6553(8) 0.5178(6) 0.5559(4) 0.096(2) Uani 1 1 d . U
H24A H 0.731374 0.549528 0.550132 0.144 Uiso 1 1 calc GR .
H24B H 0.603983 0.538282 0.519981 0.144 Uiso 1 1 calc GR .
H24C H 0.676873 0.449321 0.559164 0.144 Uiso 1 1 calc GR .
C25 C 0.1188(4) 0.5136(4) 0.6372(2) 0.0339(11) Uani 1 1 d . .
H25 H 0.113722 0.580296 0.646783 0.041 Uiso 1 1 calc R .
C26 C 0.0273(6) 0.4624(6) 0.6821(3) 0.078(2) Uani 1 1 d . .
H26A H -0.055911 0.496151 0.678465 0.117 Uiso 1 1 calc GR .
H26B H 0.052503 0.460030 0.725191 0.117 Uiso 1 1 calc GR .
H26C H 0.026533 0.397965 0.671757 0.117 Uiso 1 1 calc GR .
C27 C 0.0804(6) 0.5155(5) 0.5697(3) 0.0604(18) Uani 1 1 d . .
H27A H -0.006071 0.542998 0.566561 0.091 Uiso 1 1 calc GR .
H27B H 0.088462 0.450933 0.558500 0.091 Uiso 1 1 calc GR .
H27C H 0.134199 0.553676 0.540985 0.091 Uiso 1 1 calc GR .
C28 C 0.2616(5) 0.4695(3) 0.8550(2) 0.0337(11) Uani 1 1 d . .
C29 C 0.2605(6) 0.3767(4) 0.8452(3) 0.0456(14) Uani 1 1 d . .
H29 H 0.336784 0.339538 0.837469 0.055 Uiso 1 1 calc R .
C30 C 0.1499(7) 0.3367(4) 0.8464(3) 0.0589(18) Uani 1 1 d . .
H30 H 0.151288 0.272793 0.838875 0.071 Uiso 1 1 calc R .
C31 C 0.0376(6) 0.3884(4) 0.8584(3) 0.0480(15) Uani 1 1 d . .
H31 H -0.037029 0.359009 0.860416 0.058 Uiso 1 1 calc R .
C32 C 0.0324(5) 0.4830(3) 0.8677(2) 0.0336(11) Uani 1 1 d . .
C33 C 0.1455(5) 0.5203(3) 0.8662(2) 0.0267(10) Uani 1 1 d . .
C34 C 0.3819(4) 0.5124(3) 0.8588(2) 0.0327(11) Uani 1 1 d . .
H34 H 0.369627 0.579785 0.839688 0.039 Uiso 1 1 calc R .
C35 C 0.4139(6) 0.5115(5) 0.9261(3) 0.0562(17) Uani 1 1 d . .
H35A H 0.490218 0.541691 0.927138 0.084 Uiso 1 1 calc GR .
H35B H 0.426252 0.446156 0.946026 0.084 Uiso 1 1 calc GR .
H35C H 0.345860 0.546174 0.948724 0.084 Uiso 1 1 calc GR .
C36 C 0.4909(6) 0.4629(5) 0.8220(3) 0.071(2) Uani 1 1 d . .
H36A H 0.563872 0.497582 0.821458 0.106 Uiso 1 1 calc GR .
H36B H 0.468336 0.461406 0.778854 0.106 Uiso 1 1 calc GR .
H36C H 0.510130 0.398236 0.842068 0.106 Uiso 1 1 calc GR .
C37 C -0.0917(5) 0.5411(4) 0.8763(3) 0.0413(13) Uani 1 1 d . .
H37 H -0.077446 0.598447 0.895598 0.050 Uiso 1 1 calc R .
C38 C -0.1837(7) 0.4884(7) 0.9184(4) 0.095(3) Uani 1 1 d . .
H38A H -0.259082 0.530811 0.925637 0.142 Uiso 1 1 calc GR .
H38B H -0.147253 0.465047 0.958600 0.142 Uiso 1 1 calc GR .
H38C H -0.204597 0.434897 0.898573 0.142 Uiso 1 1 calc GR .
C39 C -0.1462(7) 0.5734(7) 0.8131(4) 0.099(3) Uani 1 1 d . .
H39A H -0.222069 0.616114 0.818750 0.149 Uiso 1 1 calc GR .
H39B H -0.166056 0.518424 0.794537 0.149 Uiso 1 1 calc GR .
H39C H -0.085781 0.606616 0.785260 0.149 Uiso 1 1 calc GR .
C40 C 0.0769(5) 0.7989(3) 0.9681(2) 0.0280(10) Uani 1 1 d . .
C41 C -0.0493(5) 0.8223(4) 0.9817(2) 0.0355(12) Uani 1 1 d . .
C42 C -0.0787(5) 0.8721(4) 1.0335(3) 0.0453(14) Uani 1 1 d . .
H42 H -0.163090 0.889308 1.045701 0.054 Uiso 1 1 calc R .
C43 C 0.0142(6) 0.8963(4) 1.0668(3) 0.0497(15) Uani 1 1 d . .
H43 H -0.007733 0.929614 1.102021 0.060 Uiso 1 1 calc R .
C44 C 0.1374(5) 0.8740(4) 1.0508(2) 0.0430(14) Uani 1 1 d . .
H44 H 0.199102 0.892862 1.074359 0.052 Uiso 1 1 calc R .
C45 C 0.1726(5) 0.8236(4) 1.0000(2) 0.0341(11) Uani 1 1 d . .
C46 C 0.3090(5) 0.8005(4) 0.9818(2) 0.0389(12) Uani 1 1 d . .
H46 H 0.314368 0.771441 0.941747 0.047 Uiso 1 1 calc R .
C47 C 0.3759(6) 0.8895(4) 0.9697(3) 0.0565(16) Uani 1 1 d . .
H47A H 0.461157 0.873346 0.953521 0.085 Uiso 1 1 calc GR .
H47B H 0.377230 0.917090 1.008899 0.085 Uiso 1 1 calc GR .
H47C H 0.332168 0.935183 0.938793 0.085 Uiso 1 1 calc GR .
C48 C 0.3730(6) 0.7288(4) 1.0310(3) 0.0600(18) Uani 1 1 d . .
H48A H 0.459890 0.713569 1.016961 0.090 Uiso 1 1 calc GR .
H48B H 0.330735 0.671208 1.036852 0.090 Uiso 1 1 calc GR .
H48C H 0.369481 0.755575 1.070795 0.090 Uiso 1 1 calc GR .
C49 C -0.1506(5) 0.7952(4) 0.9449(2) 0.0414(13) Uani 1 1 d . .
H49 H -0.109686 0.761853 0.909657 0.050 Uiso 1 1 calc R .
C50 C -0.2289(7) 0.8835(5) 0.9160(4) 0.072(2) Uani 1 1 d . .
H50A H -0.291382 0.864844 0.890623 0.108 Uiso 1 1 calc GR .
H50B H -0.174980 0.924417 0.889454 0.108 Uiso 1 1 calc GR .
H50C H -0.270322 0.917651 0.949521 0.108 Uiso 1 1 calc GR .
C51 C -0.2318(6) 0.7282(6) 0.9841(3) 0.071(2) Uani 1 1 d . .
H51A H -0.290451 0.707451 0.957382 0.106 Uiso 1 1 calc GR .
H51B H -0.277916 0.760547 1.017250 0.106 Uiso 1 1 calc GR .
H51C H -0.179665 0.673131 1.002981 0.106 Uiso 1 1 calc GR .
C52 C 0.6739(9) 0.5324(7) 0.6670(4) 0.100(2) Uani 1 1 d . U
H52A H 0.744132 0.568747 0.653230 0.150 Uiso 1 1 calc GR .
H52B H 0.704258 0.465613 0.676945 0.150 Uiso 1 1 calc GR .
H52C H 0.631343 0.555972 0.704407 0.150 Uiso 1 1 calc GR .

loop_
_atom_site_aniso_label
_atom_site_aniso_U_11
_atom_site_aniso_U_22
_atom_site_aniso_U_33
_atom_site_aniso_U_23
_atom_site_aniso_U_13
_atom_site_aniso_U_12
Au1 0.02646(9) 0.02220(9) 0.01511(9) -0.00258(6) 0.00403(6) -0.00164(7)
I1 0.04308(19) 0.02406(15) 0.02761(17) -0.00337(12) 0.00779(14) -0.00152(13)
N4 0.030(2) 0.028(2) 0.0147(18) -0.0021(15) 0.0019(15) -0.0066(17)
C1 0.021(2) 0.027(2) 0.021(2) -0.0058(18) -0.0009(18) -0.0007(18)
I2 0.04239(19) 0.02487(15) 0.02628(17) -0.00348(12) 0.00778(14) -0.00288(13)
N5 0.029(2) 0.032(2) 0.0179(19) -0.0022(16) 0.0019(16) -0.0026(17)
C2 0.025(2) 0.026(2) 0.017(2) -0.0046(17) 0.0053(18) -0.0018(19)
N6 0.029(2) 0.030(2) 0.0153(18) -0.0021(15) 0.0034(15) -0.0038(17)
C3 0.027(2) 0.026(2) 0.017(2) 0.0018(18) 0.0011(18) -0.0018(19)
I3 0.0936(3) 0.02756(18) 0.0531(2) -0.00059(16) 0.0156(2) -0.0104(2)
N1 0.0230(19) 0.0269(19) 0.0173(18) -0.0058(15) 0.0046(15) 0.0000(16)
C4 0.026(2) 0.030(2) 0.017(2) 0.0002(18) 0.0038(18) -0.0054(19)
C5 0.042(3) 0.025(2) 0.015(2) -0.0009(18) 0.006(2) -0.001(2)
N2 0.026(2) 0.030(2) 0.0162(19) -0.0036(15) 0.0042(15) -0.0031(16)
C6 0.046(3) 0.038(3) 0.025(3) -0.006(2) -0.001(2) 0.000(2)
N3 0.026(2) 0.028(2) 0.0162(18) -0.0043(15) 0.0045(15) -0.0028(16)
C9 0.060(4) 0.045(3) 0.037(3) -0.001(3) 0.020(3) -0.015(3)
C8 0.087(5) 0.048(3) 0.016(3) 0.011(2) 0.006(3) -0.009(3)
C7 0.065(4) 0.048(3) 0.022(3) 0.005(2) -0.008(3) 0.009(3)
C10 0.040(3) 0.033(3) 0.026(3) -0.005(2) 0.010(2) -0.004(2)
C11 0.040(3) 0.043(3) 0.035(3) -0.003(2) 0.006(2) -0.009(2)
C12 0.046(4) 0.108(6) 0.069(5) -0.020(4) 0.005(3) 0.024(4)
C13 0.077(5) 0.062(4) 0.081(5) -0.006(4) -0.023(4) -0.014(4)
C15 0.063(4) 0.054(4) 0.087(5) -0.022(4) -0.010(4) -0.007(3)
C14 0.041(3) 0.051(3) 0.037(3) -0.002(3) -0.012(2) 0.004(3)
C16 0.052(4) 0.062(4) 0.106(6) -0.030(4) -0.009(4) 0.010(3)
C17 0.033(3) 0.024(2) 0.020(2) -0.0075(18) 0.0000(19) -0.002(2)
C18 0.039(3) 0.031(2) 0.021(2) -0.0055(19) -0.003(2) -0.005(2)
C19 0.058(4) 0.029(3) 0.049(3) -0.007(2) 0.004(3) -0.017(3)
C20 0.073(4) 0.028(3) 0.051(4) -0.003(3) -0.002(3) 0.002(3)
C21 0.054(4) 0.030(3) 0.049(3) -0.008(2) -0.004(3) 0.011(3)
C22 0.037(3) 0.026(2) 0.029(3) -0.009(2) -0.001(2) 0.006(2)
C23 0.026(3) 0.035(3) 0.112(3) 0.014(3) 0.0094(15) 0.002(2)
C24 0.096(2) 0.096(2) 0.095(2) -0.0137(10) 0.0000(10) -0.0094(10)
C25 0.030(3) 0.038(3) 0.036(3) -0.007(2) 0.000(2) -0.012(2)
C26 0.041(4) 0.129(7) 0.056(4) 0.020(4) 0.008(3) -0.013(4)
C27 0.051(4) 0.091(5) 0.039(4) -0.009(3) -0.009(3) -0.002(4)
C28 0.041(3) 0.029(3) 0.027(3) 0.002(2) 0.002(2) 0.004(2)
C29 0.060(4) 0.029(3) 0.046(3) -0.002(2) -0.002(3) 0.000(3)
C30 0.085(5) 0.028(3) 0.064(4) -0.003(3) -0.015(4) -0.007(3)
C31 0.055(4) 0.040(3) 0.051(4) 0.003(3) -0.003(3) -0.024(3)
C32 0.042(3) 0.031(3) 0.027(3) 0.005(2) 0.000(2) -0.011(2)
C33 0.041(3) 0.025(2) 0.014(2) -0.0010(17) 0.0009(19) -0.005(2)
C34 0.032(3) 0.033(3) 0.032(3) 0.001(2) 0.000(2) -0.003(2)
C35 0.042(3) 0.085(5) 0.042(4) -0.009(3) -0.012(3) -0.003(3)
C36 0.059(4) 0.092(6) 0.063(5) -0.034(4) 0.019(4) -0.003(4)
C37 0.036(3) 0.046(3) 0.044(3) -0.007(3) 0.006(2) -0.017(3)
C38 0.072(5) 0.114(7) 0.087(6) 0.021(5) 0.031(5) -0.020(5)
C39 0.069(5) 0.137(8) 0.073(6) 0.016(5) 0.002(4) 0.042(5)
C40 0.038(3) 0.029(2) 0.018(2) -0.0061(18) 0.007(2) -0.008(2)
C41 0.041(3) 0.041(3) 0.025(3) -0.009(2) 0.010(2) -0.007(2)
C42 0.041(3) 0.058(4) 0.037(3) -0.019(3) 0.013(3) 0.000(3)
C43 0.059(4) 0.059(4) 0.034(3) -0.025(3) 0.011(3) -0.003(3)
C44 0.053(4) 0.056(3) 0.027(3) -0.021(2) 0.000(2) -0.014(3)
C45 0.041(3) 0.037(3) 0.025(3) -0.005(2) 0.002(2) -0.006(2)
C46 0.037(3) 0.048(3) 0.034(3) -0.013(2) -0.002(2) -0.009(3)
C47 0.048(4) 0.058(4) 0.061(4) 0.003(3) 0.004(3) -0.008(3)
C48 0.044(4) 0.049(4) 0.083(5) 0.002(3) -0.006(3) -0.001(3)
C49 0.038(3) 0.056(3) 0.029(3) -0.012(2) 0.007(2) 0.000(3)
C50 0.062(5) 0.075(5) 0.081(5) -0.015(4) -0.025(4) 0.003(4)
C51 0.063(4) 0.104(6) 0.053(4) -0.021(4) 0.013(3) -0.044(4)
C52 0.099(2) 0.102(2) 0.099(2) -0.0102(10) -0.0099(10) -0.0122(10)

loop_
_atom_type_symbol
_atom_type_description
_atom_type_scat_dispersion_real
_atom_type_scat_dispersion_imag
_atom_type_scat_source
C C 0.0033 0.0016 'International Tables Vol C Tables 4.2.6.8 and 6.1.1.4'
H H 0.0000 0.0000 'International Tables Vol C Tables 4.2.6.8 and 6.1.1.4'
Au Au -2.0133 8.8022 'International Tables Vol C Tables 4.2.6.8 and 6.1.1.4'
I I -0.4742 1.8119 'International Tables Vol C Tables 4.2.6.8 and 6.1.1.4'
N N 0.0061 0.0033 'International Tables Vol C Tables 4.2.6.8 and 6.1.1.4'

loop_
_geom_angle_atom_site_label_1
_geom_angle_atom_site_label_2
_geom_angle_atom_site_label_3
_geom_angle
C3 Au1 C1 172.58(17)
N5 N4 C3 114.8(4)
N5 N4 C33 118.5(3)
C3 N4 C33 126.6(4)
C2 C1 Au1 127.6(3)
N1 C1 Au1 129.4(3)
N1 C1 C2 102.9(4)
N6 N5 N4 103.4(3)
C1 C2 I1 125.6(3)
N3 C2 I1 126.9(3)
N3 C2 C1 107.5(4)
N5 N6 C4 112.1(4)
N5 N6 C40 118.7(3)
C4 N6 C40 129.2(4)
N4 C3 Au1 129.8(3)
N4 C3 C4 101.9(4)
C4 C3 Au1 128.1(3)
C1 N1 C17 128.2(4)
N2 N1 C1 114.4(4)
N2 N1 C17 117.2(3)
N6 C4 I2 127.2(3)
N6 C4 C3 107.6(4)
C3 C4 I2 125.1(3)
C6 C5 N3 117.0(4)
C10 C5 C6 124.8(4)
C10 C5 N3 118.1(4)
N3 N2 N1 103.2(3)
C5 C6 C7 115.8(5)
C5 C6 C14 123.4(4)
C7 C6 C14 120.8(5)
C2 N3 C5 129.8(4)
N2 N3 C2 112.1(3)
N2 N3 C5 118.2(3)
C8 C9 H9 119.1
C8 C9 C10 121.9(5)
C10 C9 H9 119.1
C9 C8 H8 119.5
C9 C8 C7 121.1(5)
C7 C8 H8 119.5
C6 C7 H7 119.5
C8 C7 C6 121.0(5)
C8 C7 H7 119.5
C5 C10 C9 115.4(5)
C5 C10 C11 123.2(4)
C9 C10 C11 121.4(5)
C10 C11 H11 108.1
C10 C11 C13 111.2(5)
C12 C11 C10 112.0(5)
C12 C11 H11 108.1
C12 C11 C13 109.3(6)
C13 C11 H11 108.1
C11 C12 H12A 109.5
C11 C12 H12B 109.5
C11 C12 H12C 109.5
H12A C12 H12B 109.5
H12A C12 H12C 109.5
H12B C12 H12C 109.5
C11 C13 H13A 109.5
C11 C13 H13B 109.5
C11 C13 H13C 109.5
H13A C13 H13B 109.5
H13A C13 H13C 109.5
H13B C13 H13C 109.5
H15A C15 H15B 109.5
H15A C15 H15C 109.5
H15B C15 H15C 109.5
C14 C15 H15A 109.5
C14 C15 H15B 109.5
C14 C15 H15C 109.5
C6 C14 C15 112.1(5)
C6 C14 H14 107.6
C6 C14 C16 111.8(5)
C15 C14 H14 107.6
C16 C14 C15 109.9(5)
C16 C14 H14 107.6
C14 C16 H16A 109.5
C14 C16 H16B 109.5
C14 C16 H16C 109.5
H16A C16 H16B 109.5
H16A C16 H16C 109.5
H16B C16 H16C 109.5
C18 C17 N1 117.9(4)
C22 C17 N1 117.7(4)
C22 C17 C18 124.3(4)
C17 C18 C25 122.7(4)
C19 C18 C17 116.5(5)
C19 C18 C25 120.9(5)
C18 C19 H19 119.8
C20 C19 C18 120.4(5)
C20 C19 H19 119.8
C19 C20 H20 119.3
C21 C20 C19 121.3(5)
C21 C20 H20 119.3
C20 C21 H21 119.5
C20 C21 C22 121.1(5)
C22 C21 H21 119.5
C17 C22 C21 116.4(5)
C17 C22 C23 122.9(4)
C21 C22 C23 120.8(5)
C22 C23 H23 108.1
C22 C23 C52 112.5(6)
C24 C23 C22 111.5(6)
C24 C23 H23 108.1
C24 C23 C52 108.4(6)
C52 C23 H23 108.1
C23 C24 H24A 109.5
C23 C24 H24B 109.5
C23 C24 H24C 109.5
H24A C24 H24B 109.5
H24A C24 H24C 109.5
H24B C24 H24C 109.5
C18 C25 H25 108.0
C18 C25 C26 112.9(5)
C18 C25 C27 110.6(4)
C26 C25 H25 108.0
C26 C25 C27 109.3(5)
C27 C25 H25 108.0
C25 C26 H26A 109.5
C25 C26 H26B 109.5
C25 C26 H26C 109.5
H26A C26 H26B 109.5
H26A C26 H26C 109.5
H26B C26 H26C 109.5
C25 C27 H27A 109.5
C25 C27 H27B 109.5
C25 C27 H27C 109.5
H27A C27 H27B 109.5
H27A C27 H27C 109.5
H27B C27 H27C 109.5
C29 C28 C33 116.5(5)
C29 C28 C34 121.8(5)
C33 C28 C34 121.5(4)
C28 C29 H29 119.5
C28 C29 C30 121.0(6)
C30 C29 H29 119.5
C29 C30 H30 119.5
C31 C30 C29 120.9(5)
C31 C30 H30 119.5
C30 C31 H31 119.6
C30 C31 C32 120.8(6)
C32 C31 H31 119.6
C31 C32 C37 120.4(5)
C33 C32 C31 116.4(5)
C33 C32 C37 123.1(4)
C28 C33 N4 117.6(4)
C32 C33 N4 117.9(4)
C32 C33 C28 124.3(4)
C28 C34 H34 107.7
C28 C34 C36 112.4(5)
C35 C34 C28 111.3(4)
C35 C34 H34 107.7
C35 C34 C36 109.9(5)
C36 C34 H34 107.7
C34 C35 H35A 109.5
C34 C35 H35B 109.5
C34 C35 H35C 109.5
H35A C35 H35B 109.5
H35A C35 H35C 109.5
H35B C35 H35C 109.5
C34 C36 H36A 109.5
C34 C36 H36B 109.5
C34 C36 H36C 109.5
H36A C36 H36B 109.5
H36A C36 H36C 109.5
H36B C36 H36C 109.5
C32 C37 H37 108.1
C32 C37 C39 110.2(5)
C38 C37 C32 112.8(5)
C38 C37 H37 108.1
C38 C37 C39 109.3(6)
C39 C37 H37 108.1
C37 C38 H38A 109.5
C37 C38 H38B 109.5
C37 C38 H38C 109.5
H38A C38 H38B 109.5
H38A C38 H38C 109.5
H38B C38 H38C 109.5
C37 C39 H39A 109.5
C37 C39 H39B 109.5
C37 C39 H39C 109.5
H39A C39 H39B 109.5
H39A C39 H39C 109.5
H39B C39 H39C 109.5
C41 C40 N6 116.8(4)
C45 C40 N6 117.7(4)
C45 C40 C41 125.5(4)
C40 C41 C42 115.6(5)
C40 C41 C49 123.6(4)
C42 C41 C49 120.8(5)
C41 C42 H42 119.8
C43 C42 C41 120.3(5)
C43 C42 H42 119.8
C42 C43 H43 118.9
C44 C43 C42 122.1(5)
C44 C43 H43 118.9
C43 C44 H44 119.9
C43 C44 C45 120.3(5)
C45 C44 H44 119.9
C40 C45 C44 116.2(5)
C40 C45 C46 123.7(4)
C44 C45 C46 120.1(5)
C45 C46 H46 107.7
C45 C46 C47 111.3(5)
C45 C46 C48 111.6(5)
C47 C46 H46 107.7
C47 C46 C48 110.7(5)
C48 C46 H46 107.7
C46 C47 H47A 109.5
C46 C47 H47B 109.5
C46 C47 H47C 109.5
H47A C47 H47B 109.5
H47A C47 H47C 109.5
H47B C47 H47C 109.5
C46 C48 H48A 109.5
C46 C48 H48B 109.5
C46 C48 H48C 109.5
H48A C48 H48B 109.5
H48A C48 H48C 109.5
H48B C48 H48C 109.5
C41 C49 H49 107.6
C41 C49 C50 110.5(5)
C41 C49 C51 112.3(5)
C50 C49 H49 107.6
C51 C49 H49 107.6
C51 C49 C50 110.9(6)
C49 C50 H50A 109.5
C49 C50 H50B 109.5
C49 C50 H50C 109.5
H50A C50 H50B 109.5
H50A C50 H50C 109.5
H50B C50 H50C 109.5
C49 C51 H51A 109.5
C49 C51 H51B 109.5
C49 C51 H51C 109.5
H51A C51 H51B 109.5
H51A C51 H51C 109.5
H51B C51 H51C 109.5
C23 C52 H52A 109.5
C23 C52 H52B 109.5
C23 C52 H52C 109.5
H52A C52 H52B 109.5
H52A C52 H52C 109.5
H52B C52 H52C 109.5

loop_
_geom_bond_atom_site_label_1
_geom_bond_atom_site_label_2
_geom_bond_distance
Au1 C1 2.021(4)
Au1 C3 2.010(4)
I1 C2 2.077(4)
N4 N5 1.337(5)
N4 C3 1.370(5)
N4 C33 1.456(6)
C1 C2 1.378(6)
C1 N1 1.367(5)
I2 C4 2.085(4)
N5 N6 1.322(5)
C2 N3 1.365(5)
N6 C4 1.359(5)
N6 C40 1.459(5)
C3 C4 1.392(6)
N1 N2 1.343(5)
N1 C17 1.449(6)
C5 C6 1.396(7)
C5 N3 1.449(5)
C5 C10 1.394(7)
N2 N3 1.326(5)
C6 C7 1.401(7)
C6 C14 1.518(8)
C9 H9 0.9500
C9 C8 1.362(9)
C9 C10 1.396(7)
C8 H8 0.9500
C8 C7 1.364(9)
C7 H7 0.9500
C10 C11 1.517(7)
C11 H11 1.0000
C11 C12 1.509(8)
C11 C13 1.526(8)
C12 H12A 0.9800
C12 H12B 0.9800
C12 H12C 0.9800
C13 H13A 0.9800
C13 H13B 0.9800
C13 H13C 0.9800
C15 H15A 0.9800
C15 H15B 0.9800
C15 H15C 0.9800
C15 C14 1.526(8)
C14 H14 1.0000
C14 C16 1.521(8)
C16 H16A 0.9800
C16 H16B 0.9800
C16 H16C 0.9800
C17 C18 1.396(7)
C17 C22 1.392(6)
C18 C19 1.393(7)
C18 C25 1.514(7)
C19 H19 0.9500
C19 C20 1.393(8)
C20 H20 0.9500
C20 C21 1.356(8)
C21 H21 0.9500
C21 C22 1.401(7)
C22 C23 1.509(8)
C23 H23 1.0000
C23 C24 1.507(10)
C23 C52 1.517(10)
C24 H24A 0.9800
C24 H24B 0.9800
C24 H24C 0.9800
C25 H25 1.0000
C25 C26 1.521(8)
C25 C27 1.536(7)
C26 H26A 0.9800
C26 H26B 0.9800
C26 H26C 0.9800
C27 H27A 0.9800
C27 H27B 0.9800
C27 H27C 0.9800
C28 C29 1.376(7)
C28 C33 1.407(7)
C28 C34 1.517(7)
C29 H29 0.9500
C29 C30 1.386(9)
C30 H30 0.9500
C30 C31 1.381(9)
C31 H31 0.9500
C31 C32 1.393(7)
C32 C33 1.390(7)
C32 C37 1.516(7)
C34 H34 1.0000
C34 C35 1.513(7)
C34 C36 1.536(7)
C35 H35A 0.9800
C35 H35B 0.9800
C35 H35C 0.9800
C36 H36A 0.9800
C36 H36B 0.9800
C36 H36C 0.9800
C37 H37 1.0000
C37 C38 1.505(8)
C37 C39 1.518(9)
C38 H38A 0.9800
C38 H38B 0.9800
C38 H38C 0.9800
C39 H39A 0.9800
C39 H39B 0.9800
C39 H39C 0.9800
C40 C41 1.394(7)
C40 C45 1.385(7)
C41 C42 1.401(7)
C41 C49 1.512(8)
C42 H42 0.9500
C42 C43 1.376(8)
C43 H43 0.9500
C43 C44 1.371(8)
C44 H44 0.9500
C44 C45 1.396(7)
C45 C46 1.517(7)
C46 H46 1.0000
C46 C47 1.524(8)
C46 C48 1.527(8)
C47 H47A 0.9800
C47 H47B 0.9800
C47 H47C 0.9800
C48 H48A 0.9800
C48 H48B 0.9800
C48 H48C 0.9800
C49 H49 1.0000
C49 C50 1.531(8)
C49 C51 1.516(8)
C50 H50A 0.9800
C50 H50B 0.9800
C50 H50C 0.9800
C51 H51A 0.9800
C51 H51B 0.9800
C51 H51C 0.9800
C52 H52A 0.9800
C52 H52B 0.9800
C52 H52C 0.9800

loop_
_geom_torsion_atom_site_label_1
_geom_torsion_atom_site_label_2
_geom_torsion_atom_site_label_3
_geom_torsion_atom_site_label_4
_geom_torsion
Au1 C1 C2 I1 5.7(6)
Au1 C1 C2 N3 -175.9(3)
Au1 C1 N1 N2 175.8(3)
Au1 C1 N1 C17 -9.8(7)
Au1 C3 C4 I2 5.6(6)
Au1 C3 C4 N6 -175.0(3)
I1 C2 N3 C5 -2.8(7)
I1 C2 N3 N2 178.2(3)
N4 N5 N6 C4 -0.4(5)
N4 N5 N6 C40 179.3(4)
N4 C3 C4 I2 -178.9(3)
N4 C3 C4 N6 0.4(5)
C1 C2 N3 C5 178.8(4)
C1 C2 N3 N2 -0.2(5)
C1 N1 N2 N3 0.1(5)
C1 N1 C17 C18 74.3(6)
C1 N1 C17 C22 -103.8(5)
N5 N4 C3 Au1 174.6(3)
N5 N4 C3 C4 -0.7(5)
N5 N4 C33 C28 -111.8(5)
N5 N4 C33 C32 72.7(5)
N5 N6 C4 I2 179.3(3)
N5 N6 C4 C3 0.0(5)
N5 N6 C40 C41 -84.5(5)
N5 N6 C40 C45 94.6(5)
C2 C1 N1 N2 -0.2(5)
C2 C1 N1 C17 174.2(4)
N6 C40 C41 C42 176.7(4)
N6 C40 C41 C49 -2.1(7)
N6 C40 C45 C44 -177.2(4)
N6 C40 C45 C46 3.9(7)
C3 N4 N5 N6 0.7(5)
C3 N4 C33 C28 72.4(6)
C3 N4 C33 C32 -103.1(5)
N1 C1 C2 I1 -178.2(3)
N1 C1 C2 N3 0.2(5)
N1 N2 N3 C2 0.1(5)
N1 N2 N3 C5 -179.1(4)
N1 C17 C18 C19 -178.0(4)
N1 C17 C18 C25 3.7(7)
N1 C17 C22 C21 179.5(4)
N1 C17 C22 C23 -1.1(7)
C4 N6 C40 C41 95.2(6)
C4 N6 C40 C45 -85.7(6)
C5 C6 C7 C8 0.8(8)
C5 C6 C14 C15 -115.4(6)
C5 C6 C14 C16 120.7(6)
C5 C10 C11 C12 126.2(6)
C5 C10 C11 C13 -111.2(6)
N2 N1 C17 C18 -111.5(5)
N2 N1 C17 C22 70.5(5)
C6 C5 N3 C2 -86.6(6)
C6 C5 N3 N2 92.4(5)
C6 C5 C10 C9 0.0(7)
C6 C5 C10 C11 178.7(5)
N3 C5 C6 C7 -178.3(4)
N3 C5 C6 C14 2.1(7)
N3 C5 C10 C9 177.9(4)
N3 C5 C10 C11 -3.4(7)
C9 C8 C7 C6 -0.9(9)
C9 C10 C11 C12 -55.2(7)
C9 C10 C11 C13 67.4(7)
C8 C9 C10 C5 -0.1(8)
C8 C9 C10 C11 -178.8(5)
C7 C6 C14 C15 64.9(7)
C7 C6 C14 C16 -59.0(7)
C10 C5 C6 C7 -0.3(7)
C10 C5 C6 C14 180.0(5)
C10 C5 N3 C2 95.4(6)
C10 C5 N3 N2 -85.6(5)
C10 C9 C8 C7 0.5(9)
C14 C6 C7 C8 -179.5(5)
C17 N1 N2 N3 -175.0(4)
C17 C18 C19 C20 -0.8(8)
C17 C18 C25 C26 -153.7(5)
C17 C18 C25 C27 83.5(6)
C17 C22 C23 C24 -110.7(6)
C17 C22 C23 C52 127.2(6)
C18 C17 C22 C21 1.6(7)
C18 C17 C22 C23 -179.0(5)
C18 C19 C20 C21 0.2(9)
C19 C18 C25 C26 28.1(7)
C19 C18 C25 C27 -94.7(6)
C19 C20 C21 C22 1.4(9)
C20 C21 C22 C17 -2.2(8)
C20 C21 C22 C23 178.4(6)
C21 C22 C23 C24 68.7(8)
C21 C22 C23 C52 -53.4(8)
C22 C17 C18 C19 -0.1(7)
C22 C17 C18 C25 -178.4(4)
C25 C18 C19 C20 177.6(5)
C28 C29 C30 C31 -1.0(9)
C29 C28 C33 N4 -175.5(4)
C29 C28 C33 C32 -0.3(7)
C29 C28 C34 C35 -97.0(6)
C29 C28 C34 C36 26.8(7)
C29 C30 C31 C32 2.0(9)
C30 C31 C32 C33 -2.1(8)
C30 C31 C32 C37 175.6(5)
C31 C32 C33 N4 176.5(4)
C31 C32 C33 C28 1.2(7)
C31 C32 C37 C38 42.5(8)
C31 C32 C37 C39 -80.0(7)
C33 N4 N5 N6 -175.6(4)
C33 N4 C3 Au1 -9.5(7)
C33 N4 C3 C4 175.2(4)
C33 C28 C29 C30 0.1(8)
C33 C28 C34 C35 77.9(6)
C33 C28 C34 C36 -158.4(5)
C33 C32 C37 C38 -140.0(6)
C33 C32 C37 C39 97.5(7)
C34 C28 C29 C30 175.2(5)
C34 C28 C33 N4 9.4(6)
C34 C28 C33 C32 -175.4(4)
C37 C32 C33 N4 -1.1(7)
C37 C32 C33 C28 -176.3(5)
C40 N6 C4 I2 -0.3(7)
C40 N6 C4 C3 -179.7(4)
C40 C41 C42 C43 1.1(8)
C40 C41 C49 C50 -119.9(6)
C40 C41 C49 C51 115.7(6)
C40 C45 C46 C47 123.2(6)
C40 C45 C46 C48 -112.5(6)
C41 C40 C45 C44 1.8(8)
C41 C40 C45 C46 -177.1(5)
C41 C42 C43 C44 0.6(10)
C42 C41 C49 C50 61.4(7)
C42 C41 C49 C51 -63.0(7)
C42 C43 C44 C45 -1.2(9)
C43 C44 C45 C40 0.1(8)
C43 C44 C45 C46 178.9(5)
C44 C45 C46 C47 -55.6(7)
C44 C45 C46 C48 68.7(7)
C45 C40 C41 C42 -2.3(8)
C45 C40 C41 C49 178.9(5)
C49 C41 C42 C43 179.9(6)
